data_7025529
loop_
_publ_author_name
'Block, Michael'
'Wagner, Christoph'
'G\'omez-Ruiz, Santiago'
'Steinborn, Dirk'

_publ_section_title
;
 Synthesis, characterization and structures of cyclic organorhodium
 complexes of the type
 [Rh{CH(SO&#x2082;Ph)CH&#x2082;CH&#x2082;YR&#x2082;-\kC,\kY}L&#x2082;]
 (YR&#x2082; = PPh&#x2082;, NMe&#x2082;; L&#x2082; = diphosphine,
 cyclooctadiene).
;
_journal_issue 19
_journal_name_full 'Dalton transactions (Cambridge, England : 2003)'
_journal_page_first 4636
_journal_page_last 4646
_journal_paper_doi 10.1039/c001452d
_journal_volume 39
_journal_year 2010
_chemical_formula_moiety 'C19 H28 N O2 Rh S'
_chemical_formula_sum 'C19 H28 N O2 Rh S'
_chemical_formula_weight 437.39
_chemical_name_systematic
;

?

;
_space_group_IT_number 61
_symmetry_cell_setting orthorhombic
_symmetry_space_group_name_Hall '-P 2ac 2ab'
_symmetry_space_group_name_H-M 'P b c a'
_atom_sites_solution_hydrogens refall
_atom_sites_solution_primary direct
_atom_sites_solution_secondary difmap
_audit_creation_method SHELXL-97
_cell_angle_alpha 90.00
_cell_angle_beta 90.00
_cell_angle_gamma 90.00
_cell_formula_units_Z 8
_cell_length_a 12.2943(9)
_cell_length_b 17.1678(16)
_cell_length_c 17.2075(14)
_cell_measurement_reflns_used 7793
_cell_measurement_temperature 200(2)
_cell_measurement_theta_max 29.61
_cell_measurement_theta_min 2.33
_cell_volume 3631.9(5)
_computing_structure_refinement 'SHELXL-97 (Sheldrick, 1997)'
_computing_structure_solution 'SHELXS-97 (Sheldrick, 1990)'
_diffrn_ambient_temperature 200(2)
_diffrn_detector 'image plate (34 cm diameter)'
_diffrn_detector_area_resol_mean 6.67
_diffrn_detector_type STOE
_diffrn_measured_fraction_theta_full 0.994
_diffrn_measured_fraction_theta_max 0.994
_diffrn_measurement_device '2-circle goniometer'
_diffrn_measurement_device_type 'STOE IPDS 2T'
_diffrn_measurement_method 'rotation method'
_diffrn_radiation_collimation '0.5 mm diameter, monocapillary'
_diffrn_radiation_monochromator graphite
_diffrn_radiation_source 'fine-focus sealed tube'
_diffrn_radiation_type MoK\a
_diffrn_radiation_wavelength 0.71073
_diffrn_reflns_av_R_equivalents 0.0593
_diffrn_reflns_av_sigmaI/netI 0.0290
_diffrn_reflns_limit_h_max 15
_diffrn_reflns_limit_h_min -15
_diffrn_reflns_limit_k_max 22
_diffrn_reflns_limit_k_min -22
_diffrn_reflns_limit_l_max 22
_diffrn_reflns_limit_l_min -22
_diffrn_reflns_number 32256
_diffrn_reflns_theta_full 27.50
_diffrn_reflns_theta_max 27.50
_diffrn_reflns_theta_min 2.36
_diffrn_source 'sealed X-ray tube, 12 x 0.4 mm long-fine focus'
_diffrn_source_current 35
_diffrn_source_power 1.75
_diffrn_source_voltage 50
_exptl_absorpt_coefficient_mu 1.067
_exptl_absorpt_correction_T_max 0.9531
_exptl_absorpt_correction_T_min 0.8441
_exptl_absorpt_correction_type numerical
_exptl_absorpt_process_details '(IPDS Software; Stoe & Cie, 1999)'
_exptl_crystal_colour yellow
_exptl_crystal_density_diffrn 1.600
_exptl_crystal_density_method 'not measured'
_exptl_crystal_description plate
_exptl_crystal_F_000 1808
_exptl_crystal_size_max 0.27
_exptl_crystal_size_mid 0.12
_exptl_crystal_size_min 0.03
_refine_diff_density_max 0.709
_refine_diff_density_min -0.830
_refine_diff_density_rms 0.107
_refine_ls_extinction_coef 0.0026(2)
_refine_ls_extinction_expression Fc^*^=kFc[1+0.001xFc^2^\l^3^/sin(2\q)]^-1/4^
_refine_ls_extinction_method SHELXL
_refine_ls_goodness_of_fit_ref 1.025
_refine_ls_hydrogen_treatment mixed
_refine_ls_matrix_type full
_refine_ls_number_parameters 330
_refine_ls_number_reflns 4144
_refine_ls_number_restraints 0
_refine_ls_restrained_S_all 1.025
_refine_ls_R_factor_all 0.0524
_refine_ls_R_factor_gt 0.0392
_refine_ls_shift/su_max 0.001
_refine_ls_shift/su_mean 0.000
_refine_ls_structure_factor_coef Fsqd
_refine_ls_weighting_details 'calc w=1/[\s^2^(Fo^2^)+(0.0673P)^2^+0.0000P] where P=(Fo^2^+2Fc^2^)/3'
_refine_ls_weighting_scheme calc
_refine_ls_wR_factor_gt 0.0939
_refine_ls_wR_factor_ref 0.1000
_reflns_number_gt 3330
_reflns_number_total 4144
_reflns_threshold_expression >2sigma(I)
_cod_data_source_file c001452d.txt
_cod_data_source_block z:\i2t0070
_cod_original_sg_symbol_Hall '-P 2ac 2ab '
_cod_original_sg_symbol_H-M Pbca
_cod_database_code 7025529

loop_
_symmetry_equiv_pos_as_xyz
'x, y, z'
'-x+1/2, -y, z+1/2'
'x+1/2, -y+1/2, -z'
'-x, y+1/2, -z+1/2'
'-x, -y, -z'
'x-1/2, y, -z-1/2'
'-x-1/2, y-1/2, z'
'x, -y-1/2, z-1/2'

loop_
_atom_site_label
_atom_site_type_symbol
_atom_site_fract_x
_atom_site_fract_y
_atom_site_fract_z
_atom_site_U_iso_or_equiv
_atom_site_adp_type
_atom_site_occupancy
_atom_site_symmetry_multiplicity
_atom_site_calc_flag
C1 C 0.8821(3) -0.04212(17) 0.81604(18) 0.0286(6) Uani 1 1 d
H1 H 0.951(4) -0.016(2) 0.837(2) 0.046(11) Uiso 1 1 d
C2 C 0.9089(4) -0.1177(2) 0.7727(2) 0.0412(9) Uani 1 1 d
H3 H 0.830(3) -0.146(2) 0.763(2) 0.030(10) Uiso 1 1 d
H2 H 0.958(4) -0.145(2) 0.798(2) 0.038(10) Uiso 1 1 d
C3 C 0.9560(4) -0.0959(2) 0.6942(2) 0.0401(8) Uani 1 1 d
H4 H 1.024(4) -0.064(2) 0.701(2) 0.035(10) Uiso 1 1 d
H5 H 0.969(4) -0.144(2) 0.663(2) 0.042(10) Uiso 1 1 d
C4 C 0.9334(3) -0.0169(2) 0.58102(19) 0.0383(8) Uani 1 1 d
H7 H 0.879(3) 0.013(2) 0.550(2) 0.033(9) Uiso 1 1 d
H8 H 0.963(3) -0.063(2) 0.549(2) 0.040(10) Uiso 1 1 d
H6 H 1.001(4) 0.015(3) 0.594(3) 0.065(14) Uiso 1 1 d
C5 C 0.7813(4) -0.0910(2) 0.6281(2) 0.0418(8) Uani 1 1 d
H10 H 0.807(4) -0.140(3) 0.606(3) 0.056(13) Uiso 1 1 d
H9 H 0.744(4) -0.060(3) 0.587(3) 0.047(11) Uiso 1 1 d
H11 H 0.735(4) -0.104(3) 0.671(3) 0.062(14) Uiso 1 1 d
C6 C 0.8925(3) -0.14009(17) 0.94590(17) 0.0295(6) Uani 1 1 d
C7 C 0.9962(3) -0.12333(19) 0.97195(18) 0.0340(7) Uani 1 1 d
H12 H 1.030(3) -0.069(2) 0.973(2) 0.040(10) Uiso 1 1 d
C8 C 1.0615(3) -0.1841(2) 0.9988(2) 0.0400(8) Uani 1 1 d
H13 H 1.132(4) -0.175(3) 1.018(3) 0.059(14) Uiso 1 1 d
C9 C 1.0233(4) -0.2603(2) 0.9991(2) 0.0416(9) Uani 1 1 d
H14 H 1.073(4) -0.300(3) 1.017(3) 0.059(13) Uiso 1 1 d
C10 C 0.9191(4) -0.2761(2) 0.9726(2) 0.0453(9) Uani 1 1 d
H15 H 0.893(4) -0.333(3) 0.973(3) 0.057(13) Uiso 1 1 d
C11 C 0.8533(3) -0.2162(2) 0.9458(2) 0.0382(8) Uani 1 1 d
H16 H 0.782(4) -0.226(2) 0.927(3) 0.049(12) Uiso 1 1 d
C12 C 0.8240(3) 0.14171(17) 0.65670(19) 0.0312(7) Uani 1 1 d
H17 H 0.884(4) 0.131(2) 0.622(3) 0.049(12) Uiso 1 1 d
C13 C 0.7289(3) 0.10088(19) 0.64431(19) 0.0324(7) Uani 1 1 d
H18 H 0.723(3) 0.063(2) 0.603(2) 0.036(10) Uiso 1 1 d
C14 C 0.6192(3) 0.1241(3) 0.6750(2) 0.0435(9) Uani 1 1 d
H20 H 0.593(4) 0.170(3) 0.647(3) 0.069(15) Uiso 1 1 d
H19 H 0.564(5) 0.076(4) 0.670(3) 0.088(18) Uiso 1 1 d
C15 C 0.6182(3) 0.1421(2) 0.7626(2) 0.0406(8) Uani 1 1 d
H22 H 0.627(4) 0.201(3) 0.771(2) 0.044(11) Uiso 1 1 d
H21 H 0.549(4) 0.130(2) 0.785(2) 0.040(10) Uiso 1 1 d
C16 C 0.7085(3) 0.10162(19) 0.80733(19) 0.0316(7) Uani 1 1 d
H23 H 0.683(3) 0.063(3) 0.843(3) 0.047(12) Uiso 1 1 d
C17 C 0.8120(3) 0.13290(18) 0.81855(19) 0.0326(7) Uani 1 1 d
H24 H 0.852(4) 0.117(3) 0.869(3) 0.053(12) Uiso 1 1 d
C18 C 0.8505(3) 0.2101(2) 0.7859(2) 0.0364(7) Uani 1 1 d
H26 H 0.820(3) 0.250(2) 0.812(2) 0.035(10) Uiso 1 1 d
H25 H 0.928(4) 0.215(3) 0.797(3) 0.064(14) Uiso 1 1 d
C19 C 0.8268(3) 0.21882(19) 0.6990(2) 0.0389(8) Uani 1 1 d
H27 H 0.755(4) 0.246(2) 0.691(2) 0.042(11) Uiso 1 1 d
H28 H 0.881(3) 0.249(2) 0.674(2) 0.032(9) Uiso 1 1 d
N N 0.8775(3) -0.04500(14) 0.65195(15) 0.0306(6) Uani 1 1 d
O1 O 0.7074(2) -0.09779(15) 0.88611(15) 0.0406(6) Uani 1 1 d
O2 O 0.8165(2) 0.00236(13) 0.95399(13) 0.0388(6) Uani 1 1 d
S S 0.81301(7) -0.06394(5) 0.90227(4) 0.02882(18) Uani 1 1 d
Rh Rh 0.82029(2) 0.041740(12) 0.734545(13) 0.02486(11) Uani 1 1 d

loop_
_atom_site_aniso_label
_atom_site_aniso_U_11
_atom_site_aniso_U_22
_atom_site_aniso_U_33
_atom_site_aniso_U_23
_atom_site_aniso_U_13
_atom_site_aniso_U_12
C1 0.0310(18) 0.0285(14) 0.0264(14) 0.0052(11) -0.0002(12) 0.0051(12)
C2 0.062(3) 0.0303(16) 0.0316(16) 0.0046(13) 0.0049(16) 0.0162(17)
C3 0.049(2) 0.0378(17) 0.0332(16) 0.0038(13) 0.0086(16) 0.0167(17)
C4 0.050(2) 0.0385(17) 0.0260(14) 0.0001(13) 0.0126(15) -0.0004(16)
C5 0.055(2) 0.0311(16) 0.0391(19) -0.0070(15) 0.0021(17) -0.0123(16)
C6 0.0310(18) 0.0334(15) 0.0240(14) 0.0013(11) -0.0008(12) 0.0005(12)
C7 0.0367(19) 0.0377(15) 0.0275(15) -0.0004(13) -0.0019(13) 0.0000(14)
C8 0.035(2) 0.055(2) 0.0296(15) -0.0034(14) -0.0044(14) 0.0100(16)
C9 0.051(3) 0.0429(19) 0.0304(16) 0.0049(14) -0.0024(15) 0.0145(17)
C10 0.063(3) 0.0338(17) 0.0392(18) 0.0086(14) -0.0001(18) 0.0013(16)
C11 0.041(2) 0.0379(17) 0.0353(17) 0.0085(13) -0.0040(15) -0.0062(15)
C12 0.0374(19) 0.0274(14) 0.0287(15) 0.0105(11) 0.0007(14) 0.0014(13)
C13 0.0355(19) 0.0350(16) 0.0266(15) 0.0075(12) -0.0071(13) 0.0059(13)
C14 0.033(2) 0.054(2) 0.044(2) 0.0076(17) -0.0065(15) 0.0053(16)
C15 0.030(2) 0.047(2) 0.0443(19) 0.0061(15) 0.0051(15) 0.0104(15)
C16 0.0322(18) 0.0327(15) 0.0298(15) 0.0008(12) 0.0099(13) 0.0091(13)
C17 0.0382(19) 0.0292(14) 0.0303(15) -0.0072(12) 0.0006(13) 0.0062(13)
C18 0.037(2) 0.0289(15) 0.0430(18) -0.0078(14) 0.0004(15) 0.0005(14)
C19 0.042(2) 0.0279(15) 0.046(2) 0.0041(14) 0.0030(17) -0.0016(15)
N 0.0396(17) 0.0307(13) 0.0215(12) -0.0018(9) 0.0036(11) 0.0011(11)
O1 0.0281(13) 0.0452(13) 0.0486(15) 0.0102(11) -0.0030(10) -0.0049(10)
O2 0.0535(17) 0.0357(12) 0.0273(11) -0.0019(9) 0.0037(10) 0.0067(11)
S 0.0281(4) 0.0315(4) 0.0269(4) 0.0028(3) 0.0009(3) 0.0004(3)
Rh 0.02588(16) 0.02463(14) 0.02406(15) 0.00088(8) 0.00073(9) 0.00091(8)

loop_
_atom_type_symbol
_atom_type_description
_atom_type_scat_dispersion_real
_atom_type_scat_dispersion_imag
_atom_type_scat_source
C C 0.0033 0.0016 'International Tables Vol C Tables 4.2.6.8 and 6.1.1.4'
H H 0.0000 0.0000 'International Tables Vol C Tables 4.2.6.8 and 6.1.1.4'
N N 0.0061 0.0033 'International Tables Vol C Tables 4.2.6.8 and 6.1.1.4'
O O 0.0106 0.0060 'International Tables Vol C Tables 4.2.6.8 and 6.1.1.4'
S S 0.1246 0.1234 'International Tables Vol C Tables 4.2.6.8 and 6.1.1.4'
Rh Rh -1.1178 0.9187 'International Tables Vol C Tables 4.2.6.8 and 6.1.1.4'

loop_
_geom_angle_atom_site_label_1
_geom_angle_atom_site_label_2
_geom_angle_atom_site_label_3
_geom_angle
C2 C1 S 109.6(2)
C2 C1 Rh 109.0(2)
S C1 Rh 121.66(17)
C2 C1 H1 112(2)
S C1 H1 102(2)
Rh C1 H1 103(2)
C3 C2 C1 107.9(3)
C3 C2 H3 108.4(19)
C1 C2 H3 105(2)
C3 C2 H2 108(3)
C1 C2 H2 111(3)
H3 C2 H2 116(3)
N C3 C2 109.3(3)
N C3 H4 106(2)
C2 C3 H4 110(2)
N C3 H5 109(2)
C2 C3 H5 110(2)
H4 C3 H5 113(3)
N C4 H7 107(2)
N C4 H8 110(2)
H7 C4 H8 110(3)
N C4 H6 112(3)
H7 C4 H6 113(3)
H8 C4 H6 104(4)
N C5 H10 108(3)
N C5 H9 106(3)
H10 C5 H9 109(4)
N C5 H11 112(3)
H10 C5 H11 108(4)
H9 C5 H11 113(4)
C7 C6 C11 121.0(3)
C7 C6 S 119.1(2)
C11 C6 S 119.6(3)
C6 C7 C8 118.9(3)
C6 C7 H12 125(2)
C8 C7 H12 116(2)
C9 C8 C7 120.7(4)
C9 C8 H13 118(3)
C7 C8 H13 121(3)
C10 C9 C8 119.7(3)
C10 C9 H14 124(3)
C8 C9 H14 117(3)
C9 C10 C11 120.3(4)
C9 C10 H15 118(3)
C11 C10 H15 122(3)
C10 C11 C6 119.5(4)
C10 C11 H16 121(3)
C6 C11 H16 119(3)
C13 C12 C19 122.6(3)
C13 C12 Rh 71.15(17)
C19 C12 Rh 113.3(2)
C13 C12 H17 117(3)
C19 C12 H17 117(3)
Rh C12 H17 104(3)
C12 C13 C14 124.8(3)
C12 C13 Rh 71.83(18)
C14 C13 Rh 109.7(2)
C12 C13 H18 121(3)
C14 C13 H18 112(2)
Rh C13 H18 104(2)
C13 C14 C15 113.9(3)
C13 C14 H20 109(3)
C15 C14 H20 109(3)
C13 C14 H19 109(3)
C15 C14 H19 104(3)
H20 C14 H19 112(4)
C16 C15 C14 113.5(3)
C16 C15 H22 107(3)
C14 C15 H22 110(2)
C16 C15 H21 111(2)
C14 C15 H21 111(2)
H22 C15 H21 104(3)
C17 C16 C15 124.1(3)
C17 C16 Rh 71.21(18)
C15 C16 Rh 113.3(2)
C17 C16 H23 119(3)
C15 C16 H23 114(3)
Rh C16 H23 105(3)
C16 C17 C18 124.8(3)
C16 C17 Rh 70.55(18)
C18 C17 Rh 112.1(2)
C16 C17 H24 116(3)
C18 C17 H24 113(3)
Rh C17 H24 111(2)
C17 C18 C19 112.8(3)
C17 C18 H26 111(3)
C19 C18 H26 109(3)
C17 C18 H25 108(3)
C19 C18 H25 111(3)
H26 C18 H25 104(4)
C12 C19 C18 112.8(3)
C12 C19 H27 109(2)
C18 C19 H27 110(2)
C12 C19 H28 106(2)
C18 C19 H28 111(2)
H27 C19 H28 108(3)
C5 N C4 108.4(3)
C5 N C3 109.8(3)
C4 N C3 107.0(3)
C5 N Rh 106.7(2)
C4 N Rh 117.7(2)
C3 N Rh 107.00(19)
O2 S O1 117.43(16)
O2 S C1 109.81(15)
O1 S C1 110.98(16)
O2 S C6 107.42(14)
O1 S C6 106.00(15)
C1 S C6 104.24(15)
C16 Rh C17 38.24(14)
C16 Rh C1 99.69(12)
C17 Rh C1 93.80(12)
C16 Rh C13 81.98(13)
C17 Rh C13 96.72(13)
C1 Rh C13 164.61(13)
C16 Rh N 157.76(13)
C17 Rh N 163.83(13)
C1 Rh N 81.56(11)
C13 Rh N 91.17(12)
C16 Rh C12 89.70(13)
C17 Rh C12 80.77(13)
C1 Rh C12 157.24(13)
C13 Rh C12 37.02(13)
N Rh C12 97.52(11)

loop_
_geom_bond_atom_site_label_1
_geom_bond_atom_site_label_2
_geom_bond_distance
C1 C2 1.531(4)
C1 S 1.751(3)
C1 Rh 2.149(3)
C1 H1 1.03(5)
C2 C3 1.518(5)
C2 H3 1.10(4)
C2 H2 0.88(4)
C3 N 1.491(4)
C3 H4 1.00(4)
C3 H5 1.00(4)
C4 N 1.481(4)
C4 H7 1.00(4)
C4 H8 1.03(4)
C4 H6 1.03(5)
C5 N 1.480(5)
C5 H10 0.97(5)
C5 H9 1.00(5)
C5 H11 0.96(5)
C6 C7 1.381(5)
C6 C11 1.392(5)
C6 S 1.797(3)
C7 C8 1.396(5)
C7 H12 1.02(4)
C8 C9 1.390(6)
C8 H13 0.94(5)
C9 C10 1.386(6)
C9 H14 0.96(5)
C10 C11 1.387(5)
C10 H15 1.02(4)
C11 H16 0.95(5)
C12 C13 1.380(5)
C12 C19 1.511(5)
C12 Rh 2.178(3)
C12 H17 0.96(5)
C13 C14 1.503(5)
C13 Rh 2.169(3)
C13 H18 0.97(4)
C14 C15 1.538(6)
C14 H20 0.98(5)
C14 H19 1.08(6)
C15 C16 1.520(5)
C15 H22 1.02(5)
C15 H21 0.96(5)
C16 C17 1.394(5)
C16 Rh 2.124(3)
C16 H23 0.95(5)
C17 C18 1.514(5)
C17 Rh 2.133(3)
C17 H24 1.04(5)
C18 C19 1.532(5)
C18 H26 0.90(4)
C18 H25 0.97(5)
C19 H27 1.01(4)
C19 H28 0.95(4)
N Rh 2.176(2)
O1 S 1.449(3)
O2 S 1.445(2)

loop_
_geom_torsion_atom_site_label_1
_geom_torsion_atom_site_label_2
_geom_torsion_atom_site_label_3
_geom_torsion_atom_site_label_4
_geom_torsion
S C1 C2 C3 173.2(3)
Rh C1 C2 C3 37.8(4)
C1 C2 C3 N -56.2(4)
C11 C6 C7 C8 -0.4(5)
S C6 C7 C8 -173.8(3)
C6 C7 C8 C9 0.2(5)
C7 C8 C9 C10 0.0(5)
C8 C9 C10 C11 0.0(5)
C9 C10 C11 C6 -0.1(6)
C7 C6 C11 C10 0.3(5)
S C6 C11 C10 173.7(3)
C19 C12 C13 C14 -4.3(5)
Rh C12 C13 C14 101.8(3)
C19 C12 C13 Rh -106.1(3)
C12 C13 C14 C15 -50.4(5)
Rh C13 C14 C15 30.8(4)
C13 C14 C15 C16 -24.9(5)
C14 C15 C16 C17 88.7(4)
C14 C15 C16 Rh 6.3(4)
C15 C16 C17 C18 -2.0(5)
Rh C16 C17 C18 103.9(3)
C15 C16 C17 Rh -105.9(3)
C16 C17 C18 C19 -49.3(5)
Rh C17 C18 C19 31.7(4)
C13 C12 C19 C18 93.9(4)
Rh C12 C19 C18 12.1(4)
C17 C18 C19 C12 -28.6(4)
C2 C3 N C5 -70.1(4)
C2 C3 N C4 172.4(3)
C2 C3 N Rh 45.4(3)
C2 C1 S O2 162.7(3)
Rh C1 S O2 -68.5(2)
C2 C1 S O1 -65.8(3)
Rh C1 S O1 63.0(2)
C2 C1 S C6 47.9(3)
Rh C1 S C6 176.65(18)
C7 C6 S O2 -49.9(3)
C11 C6 S O2 136.5(3)
C7 C6 S O1 -176.2(3)
C11 C6 S O1 10.2(3)
C7 C6 S C1 66.6(3)
C11 C6 S C1 -107.0(3)
C15 C16 Rh C17 119.9(3)
C17 C16 Rh C1 83.8(2)
C15 C16 Rh C1 -156.3(3)
C17 C16 Rh C13 -111.7(2)
C15 C16 Rh C13 8.2(3)
C17 C16 Rh N 175.2(3)
C15 C16 Rh N -65.0(4)
C17 C16 Rh C12 -75.4(2)
C15 C16 Rh C12 44.5(3)
C18 C17 Rh C16 -120.7(3)
C16 C17 Rh C1 -100.9(2)
C18 C17 Rh C1 138.5(3)
C16 C17 Rh C13 67.9(2)
C18 C17 Rh C13 -52.8(3)
C16 C17 Rh N -173.4(3)
C18 C17 Rh N 65.9(5)
C16 C17 Rh C12 101.4(2)
C18 C17 Rh C12 -19.3(3)
C2 C1 Rh C16 146.9(3)
S C1 Rh C16 17.9(2)
C2 C1 Rh C17 -175.0(3)
S C1 Rh C17 56.0(2)
C2 C1 Rh C13 51.9(6)
S C1 Rh C13 -77.1(5)
C2 C1 Rh N -10.6(3)
S C1 Rh N -139.6(2)
C2 C1 Rh C12 -100.0(4)
S C1 Rh C12 131.1(3)
C12 C13 Rh C16 100.3(2)
C14 C13 Rh C16 -21.1(3)
C12 C13 Rh C17 64.9(2)
C14 C13 Rh C17 -56.5(3)
C12 C13 Rh C1 -162.4(4)
C14 C13 Rh C1 76.2(6)
C12 C13 Rh N -101.0(2)
C14 C13 Rh N 137.6(3)
C14 C13 Rh C12 -121.4(3)
C5 N Rh C16 4.0(4)
C4 N Rh C16 126.1(3)
C3 N Rh C16 -113.5(3)
C5 N Rh C17 173.2(4)
C4 N Rh C17 -64.7(5)
C3 N Rh C17 55.7(5)
C5 N Rh C1 99.0(2)
C4 N Rh C1 -139.0(3)
C3 N Rh C1 -18.5(2)
C5 N Rh C13 -67.4(2)
C4 N Rh C13 54.7(3)
C3 N Rh C13 175.1(2)
C5 N Rh C12 -104.0(2)
C4 N Rh C12 18.1(3)
C3 N Rh C12 138.5(2)
C13 C12 Rh C16 -77.0(2)
C19 C12 Rh C16 41.2(3)
C13 C12 Rh C17 -114.4(2)
C19 C12 Rh C17 3.9(3)
C13 C12 Rh C1 168.0(3)
C19 C12 Rh C1 -73.8(4)
C19 C12 Rh C13 118.2(4)
C13 C12 Rh N 81.9(2)
C19 C12 Rh N -159.9(3)
